data_1517434
loop_
_publ_author_name
'Yang, Yang'
'Niedermann, Katrin'
'Han, Chong'
'Buchwald, Stephen L.'

_publ_section_title
;
 Highly Selective Palladium-Catalyzed Cross-Coupling of Secondary
 Alkylzinc Reagents with Heteroaryl Halides.
;
_journal_issue 17
_journal_name_full 'Organic letters'
_journal_page_first 4638
_journal_paper_doi 10.1021/ol502230p
_journal_volume 16
_journal_year 2014
_chemical_formula_sum 'C35 H45 Br N3 P Pd'
_chemical_formula_weight 725.02
_chemical_name_systematic
; 
 ? 
;
_space_group_IT_number 2
_symmetry_cell_setting triclinic
_symmetry_space_group_name_Hall '-P 1'
_symmetry_space_group_name_H-M 'P -1'
_atom_sites_solution_hydrogens geom
_atom_sites_solution_primary direct
_atom_sites_solution_secondary difmap
_audit_creation_method SHELXL-97
_cell_angle_alpha 102.874(3)
_cell_angle_beta 99.107(3)
_cell_angle_gamma 91.369(3)
_cell_formula_units_Z 2
_cell_length_a 10.6706(15)
_cell_length_b 10.6783(16)
_cell_length_c 14.703(2)
_cell_measurement_reflns_used 9928
_cell_measurement_temperature 100(2)
_cell_measurement_theta_max 31.28
_cell_measurement_theta_min 2.60
_cell_volume 1609.6(4)
_computing_cell_refinement 'SAINT 7.46A (Bruker-AXS, 2011)'
_computing_data_collection 'APEX2 v2011.4.0 (Bruker-AXS, 2011)'
_computing_data_reduction 'SAINT 7.46A (Bruker-AXS, 2011)'
_computing_molecular_graphics 'Bruker SHELXTL'
_computing_publication_material 'Bruker SHELXTL'
_computing_structure_refinement 'SHELXL-97 (Sheldrick, 2008)'
_computing_structure_solution 'SHELXS-97 (Sheldrick, 2008)'
_diffrn_ambient_temperature 100(2)
_diffrn_detector_area_resol_mean 8.3
_diffrn_measured_fraction_theta_full 0.997
_diffrn_measured_fraction_theta_max 0.997
_diffrn_measurement_device_type 'Bruker Smart APEX2 CCD'
_diffrn_measurement_method '\f and \w scans'
_diffrn_radiation_monochromator 'Incoatech I\mS multilayer optics'
_diffrn_radiation_source 'I\mS micro-focus sealed tube'
_diffrn_radiation_type MoK\a
_diffrn_radiation_wavelength 0.71073
_diffrn_reflns_av_R_equivalents 0.0649
_diffrn_reflns_av_sigmaI/netI 0.0432
_diffrn_reflns_limit_h_max 15
_diffrn_reflns_limit_h_min -15
_diffrn_reflns_limit_k_max 15
_diffrn_reflns_limit_k_min -15
_diffrn_reflns_limit_l_max 20
_diffrn_reflns_limit_l_min -20
_diffrn_reflns_number 81996
_diffrn_reflns_theta_full 30.51
_diffrn_reflns_theta_max 30.51
_diffrn_reflns_theta_min 1.44
_exptl_absorpt_coefficient_mu 1.896
_exptl_absorpt_correction_T_max 0.9813
_exptl_absorpt_correction_T_min 0.7641
_exptl_absorpt_correction_type multi-scan
_exptl_absorpt_process_details 'SADABS (Sheldrick, 2009)'
_exptl_crystal_colour yellow
_exptl_crystal_density_diffrn 1.496
_exptl_crystal_density_method 'not measured'
_exptl_crystal_description plate
_exptl_crystal_F_000 744
_exptl_crystal_size_max 0.15
_exptl_crystal_size_mid 0.06
_exptl_crystal_size_min 0.01
_refine_diff_density_max 2.377
_refine_diff_density_min -1.743
_refine_diff_density_rms 0.118
_refine_ls_extinction_method none
_refine_ls_goodness_of_fit_ref 1.042
_refine_ls_hydrogen_treatment constr
_refine_ls_matrix_type full
_refine_ls_number_parameters 374
_refine_ls_number_reflns 9801
_refine_ls_number_restraints 0
_refine_ls_restrained_S_all 1.042
_refine_ls_R_factor_all 0.0694
_refine_ls_R_factor_gt 0.0438
_refine_ls_shift/su_max 0.000
_refine_ls_shift/su_mean 0.000
_refine_ls_structure_factor_coef Fsqd
_refine_ls_weighting_details 'calc w=1/[\s^2^(Fo^2^)+(0.0492P)^2^+2.9108P] where P=(Fo^2^+2Fc^2^)/3'
_refine_ls_weighting_scheme calc
_refine_ls_wR_factor_gt 0.1004
_refine_ls_wR_factor_ref 0.1131
_reflns_number_gt 7428
_reflns_number_total 9801
_reflns_threshold_expression >2sigma(I)
_cod_data_source_file ol502230p_si_001.cif
_cod_data_source_block x12158
_cod_depositor_comments
;
The following automatic conversions were performed:

'_symmetry_cell_setting' value 'Triclinic' changed to 'triclinic'
according to
/home/saulius/struct/COD-crude-data--automatic-downloads/rss-feeds/ACS/lib/dictionaries/cif_core.dic
dictionary named 'cif_core.dic' version 2.4.2 from 2011-04-26.

Automatic conversion script
Id: cif_fix_values 2281 2013-09-26 08:29:07Z andrius 

 Adding full bibliography for 1517434.cif.
;
_cod_original_cell_volume 1609.5(4)
_cod_original_sg_symbol_H-M P-1
_cod_database_code 1517434

loop_
_symmetry_equiv_pos_as_xyz
'x, y, z'
'-x, -y, -z'

loop_
_atom_site_label
_atom_site_type_symbol
_atom_site_fract_x
_atom_site_fract_y
_atom_site_fract_z
_atom_site_U_iso_or_equiv
_atom_site_adp_type
_atom_site_occupancy
_atom_site_symmetry_multiplicity
_atom_site_calc_flag
_atom_site_refinement_flags
Pd1 Pd 0.23891(2) 0.08825(2) 0.203153(16) 0.02055(7) Uani 1 1 d .
Br1 Br 0.22949(4) -0.14844(3) 0.14353(2) 0.03157(9) Uani 1 1 d .
P1 P 0.21231(7) 0.30129(8) 0.24256(5) 0.01886(15) Uani 1 1 d .
C1 C 0.3349(3) 0.4019(3) 0.2111(2) 0.0208(6) Uani 1 1 d .
H1 H 0.4072 0.3451 0.2019 0.025 Uiso 1 1 calc R
C2 C 0.3934(3) 0.5223(3) 0.2859(2) 0.0241(6) Uani 1 1 d .
H2A H 0.3317 0.5903 0.2910 0.029 Uiso 1 1 calc R
H2B H 0.4154 0.5011 0.3484 0.029 Uiso 1 1 calc R
C3 C 0.5134(3) 0.5700(3) 0.2554(2) 0.0265(6) Uani 1 1 d .
H3A H 0.5521 0.6479 0.3026 0.032 Uiso 1 1 calc R
H3B H 0.5760 0.5029 0.2533 0.032 Uiso 1 1 calc R
C4 C 0.4836(3) 0.6014(3) 0.1586(3) 0.0296(7) Uani 1 1 d .
H4A H 0.5639 0.6244 0.1388 0.036 Uiso 1 1 calc R
H4B H 0.4308 0.6768 0.1629 0.036 Uiso 1 1 calc R
C5 C 0.4130(3) 0.4876(4) 0.0841(2) 0.0288(7) Uani 1 1 d .
H5A H 0.3871 0.5147 0.0241 0.035 Uiso 1 1 calc R
H5B H 0.4712 0.4172 0.0722 0.035 Uiso 1 1 calc R
C6 C 0.2952(3) 0.4374(3) 0.1152(2) 0.0245(6) Uani 1 1 d .
H6A H 0.2552 0.3607 0.0673 0.029 Uiso 1 1 calc R
H6B H 0.2325 0.5044 0.1211 0.029 Uiso 1 1 calc R
C7 C 0.0565(3) 0.3447(3) 0.1870(2) 0.0225(6) Uani 1 1 d .
H7 H 0.0607 0.3297 0.1180 0.027 Uiso 1 1 calc R
C8 C 0.0183(3) 0.4838(3) 0.2156(2) 0.0292(7) Uani 1 1 d .
H8A H 0.0031 0.5024 0.2819 0.035 Uiso 1 1 calc R
H8B H 0.0882 0.5439 0.2116 0.035 Uiso 1 1 calc R
C9 C -0.1026(4) 0.5034(4) 0.1500(3) 0.0380(8) Uani 1 1 d .
H9A H -0.0860 0.4894 0.0843 0.046 Uiso 1 1 calc R
H9B H -0.1276 0.5929 0.1695 0.046 Uiso 1 1 calc R
C10 C -0.2110(3) 0.4091(4) 0.1544(3) 0.0407(9) Uani 1 1 d .
H10A H -0.2335 0.4299 0.2187 0.049 Uiso 1 1 calc R
H10B H -0.2869 0.4195 0.1090 0.049 Uiso 1 1 calc R
C11 C -0.1752(3) 0.2710(4) 0.1315(3) 0.0357(8) Uani 1 1 d .
H11A H -0.1648 0.2463 0.0642 0.043 Uiso 1 1 calc R
H11B H -0.2447 0.2144 0.1406 0.043 Uiso 1 1 calc R
C12 C -0.0520(3) 0.2509(3) 0.1937(2) 0.0272(7) Uani 1 1 d .
H12A H -0.0281 0.1612 0.1734 0.033 Uiso 1 1 calc R
H12B H -0.0653 0.2648 0.2603 0.033 Uiso 1 1 calc R
C21 C 0.2137(3) 0.3408(3) 0.3702(2) 0.0198(6) Uani 1 1 d .
C22 C 0.1835(3) 0.4607(3) 0.4195(2) 0.0230(6) Uani 1 1 d .
H22 H 0.1712 0.5291 0.3879 0.028 Uiso 1 1 calc R
C23 C 0.1710(3) 0.4814(3) 0.5147(2) 0.0255(6) Uani 1 1 d .
H23 H 0.1484 0.5627 0.5472 0.031 Uiso 1 1 calc R
C24 C 0.1918(3) 0.3828(3) 0.5613(2) 0.0254(6) Uani 1 1 d .
H24 H 0.1819 0.3959 0.6258 0.031 Uiso 1 1 calc R
C25 C 0.2269(3) 0.2650(3) 0.5142(2) 0.0239(6) Uani 1 1 d .
H25 H 0.2428 0.1984 0.5473 0.029 Uiso 1 1 calc R
C26 C 0.2394(3) 0.2426(3) 0.4187(2) 0.0204(6) Uani 1 1 d .
C31 C 0.2901(3) 0.1161(3) 0.3771(2) 0.0215(6) Uani 1 1 d .
C32 C 0.2334(3) -0.0026(3) 0.3874(2) 0.0241(6) Uani 1 1 d .
C33 C 0.3067(3) -0.1089(3) 0.3841(2) 0.0291(7) Uani 1 1 d .
H33 H 0.2702 -0.1871 0.3918 0.035 Uiso 1 1 calc R
C34 C 0.4309(4) -0.1033(3) 0.3699(2) 0.0318(7) Uani 1 1 d .
H34 H 0.4787 -0.1775 0.3685 0.038 Uiso 1 1 calc R
C35 C 0.4875(3) 0.0083(3) 0.3578(2) 0.0279(7) Uani 1 1 d .
H35 H 0.5722 0.0097 0.3456 0.034 Uiso 1 1 calc R
C36 C 0.4200(3) 0.1178(3) 0.3634(2) 0.0226(6) Uani 1 1 d .
N1 N 0.1083(3) -0.0112(3) 0.4029(2) 0.0280(6) Uani 1 1 d .
C37 C 0.0583(4) -0.1341(4) 0.4137(3) 0.0384(9) Uani 1 1 d .
H37A H 0.0515 -0.1981 0.3536 0.058 Uiso 1 1 calc R
H37B H -0.0260 -0.1241 0.4320 0.058 Uiso 1 1 calc R
H37C H 0.1157 -0.1630 0.4629 0.058 Uiso 1 1 calc R
C38 C 0.0128(3) 0.0561(3) 0.3524(2) 0.0299(7) Uani 1 1 d .
H38A H 0.0288 0.1492 0.3770 0.045 Uiso 1 1 calc R
H38B H -0.0721 0.0299 0.3616 0.045 Uiso 1 1 calc R
H38C H 0.0177 0.0343 0.2847 0.045 Uiso 1 1 calc R
N2 N 0.4819(2) 0.2381(3) 0.36008(19) 0.0230(5) Uani 1 1 d .
C39 C 0.5848(3) 0.2238(4) 0.3046(3) 0.0305(7) Uani 1 1 d .
H39A H 0.6570 0.1880 0.3382 0.046 Uiso 1 1 calc R
H39B H 0.6114 0.3081 0.2957 0.046 Uiso 1 1 calc R
H39C H 0.5551 0.1656 0.2428 0.046 Uiso 1 1 calc R
C40 C 0.5300(3) 0.3190(3) 0.4552(2) 0.0274(7) Uani 1 1 d .
H40A H 0.4609 0.3304 0.4924 0.041 Uiso 1 1 calc R
H40B H 0.5619 0.4032 0.4494 0.041 Uiso 1 1 calc R
H40C H 0.5990 0.2771 0.4868 0.041 Uiso 1 1 calc R
N3 N 0.2613(3) 0.1626(3) -0.2811(2) 0.0329(7) Uani 1 1 d .
C41 C 0.2339(3) 0.1050(3) 0.0699(2) 0.0225(6) Uani 1 1 d .
C42 C 0.3518(3) 0.1071(3) 0.0399(2) 0.0256(6) Uani 1 1 d .
H42 H 0.4268 0.0989 0.0820 0.031 Uiso 1 1 calc R
C43 C 0.3608(3) 0.1211(3) -0.0506(2) 0.0258(6) Uani 1 1 d .
H43 H 0.4414 0.1230 -0.0702 0.031 Uiso 1 1 calc R
C44 C 0.2497(3) 0.1324(3) -0.1129(2) 0.0244(6) Uani 1 1 d .
C45 C 0.1316(3) 0.1274(3) -0.0842(2) 0.0237(6) Uani 1 1 d .
H45 H 0.0563 0.1334 -0.1268 0.028 Uiso 1 1 calc R
C46 C 0.1241(3) 0.1136(3) 0.0066(2) 0.0228(6) Uani 1 1 d .
H46 H 0.0434 0.1099 0.0258 0.027 Uiso 1 1 calc R
C47 C 0.2574(3) 0.1491(3) -0.2063(2) 0.0265(7) Uani 1 1 d .

loop_
_atom_site_aniso_label
_atom_site_aniso_U_11
_atom_site_aniso_U_22
_atom_site_aniso_U_33
_atom_site_aniso_U_23
_atom_site_aniso_U_13
_atom_site_aniso_U_12
Pd1 0.02216(11) 0.02354(12) 0.01355(11) 0.00119(8) 0.00085(8) -0.00290(8)
Br1 0.0424(2) 0.02584(16) 0.02065(16) -0.00082(12) -0.00345(13) 0.00199(14)
P1 0.0178(3) 0.0235(4) 0.0143(3) 0.0027(3) 0.0024(3) -0.0018(3)
C1 0.0170(12) 0.0243(14) 0.0202(14) 0.0038(11) 0.0036(10) -0.0038(11)
C2 0.0216(14) 0.0252(15) 0.0228(15) 0.0010(12) 0.0028(11) -0.0039(11)
C3 0.0206(14) 0.0266(15) 0.0286(17) 0.0008(13) 0.0023(12) -0.0066(12)
C4 0.0242(15) 0.0300(17) 0.0356(19) 0.0086(14) 0.0068(13) -0.0042(13)
C5 0.0245(15) 0.0393(18) 0.0244(16) 0.0117(14) 0.0041(12) -0.0056(13)
C6 0.0217(14) 0.0313(16) 0.0206(15) 0.0074(12) 0.0021(11) -0.0040(12)
C7 0.0190(13) 0.0301(15) 0.0174(14) 0.0038(12) 0.0025(11) -0.0011(11)
C8 0.0257(15) 0.0355(18) 0.0257(16) 0.0052(14) 0.0049(13) 0.0047(13)
C9 0.0319(18) 0.048(2) 0.034(2) 0.0092(17) 0.0023(15) 0.0112(16)
C10 0.0215(16) 0.069(3) 0.0271(18) 0.0049(18) -0.0015(13) 0.0086(17)
C11 0.0185(14) 0.060(2) 0.0229(16) 0.0017(16) -0.0014(12) -0.0069(15)
C12 0.0204(14) 0.0399(18) 0.0191(15) 0.0037(13) 0.0019(11) -0.0053(13)
C21 0.0147(12) 0.0255(14) 0.0165(13) 0.0012(11) 0.0005(10) -0.0046(10)
C22 0.0207(13) 0.0273(15) 0.0187(14) 0.0017(12) 0.0018(11) -0.0022(11)
C23 0.0206(14) 0.0315(16) 0.0195(15) -0.0046(12) 0.0043(11) -0.0047(12)
C24 0.0219(14) 0.0354(17) 0.0151(14) -0.0006(12) 0.0024(11) -0.0108(12)
C25 0.0202(13) 0.0329(16) 0.0160(14) 0.0030(12) 0.0005(11) -0.0089(12)
C26 0.0150(12) 0.0258(14) 0.0176(14) 0.0013(11) 0.0004(10) -0.0061(10)
C31 0.0236(14) 0.0241(14) 0.0144(13) 0.0025(11) 0.0001(11) -0.0036(11)
C32 0.0301(15) 0.0254(15) 0.0134(13) 0.0006(11) 0.0000(11) -0.0069(12)
C33 0.0409(19) 0.0250(15) 0.0195(15) 0.0057(12) -0.0004(13) -0.0049(13)
C34 0.0409(19) 0.0277(16) 0.0236(16) 0.0026(13) 0.0003(14) 0.0048(14)
C35 0.0288(16) 0.0321(17) 0.0209(15) 0.0036(13) 0.0017(12) 0.0025(13)
C36 0.0231(14) 0.0283(15) 0.0140(13) 0.0029(11) -0.0006(10) -0.0039(11)
N1 0.0308(14) 0.0285(14) 0.0226(14) 0.0033(11) 0.0041(11) -0.0109(11)
C37 0.046(2) 0.0352(19) 0.035(2) 0.0098(16) 0.0082(16) -0.0147(16)
C38 0.0260(15) 0.0384(18) 0.0220(16) 0.0045(13) 0.0001(12) -0.0130(13)
N2 0.0191(12) 0.0302(13) 0.0189(12) 0.0048(10) 0.0026(9) -0.0044(10)
C39 0.0246(15) 0.0418(19) 0.0272(17) 0.0098(15) 0.0078(13) 0.0006(14)
C40 0.0229(14) 0.0329(17) 0.0232(16) 0.0043(13) -0.0017(12) -0.0071(12)
N3 0.0299(14) 0.0435(17) 0.0224(15) 0.0056(13) 0.0001(11) -0.0097(13)
C41 0.0258(14) 0.0236(14) 0.0140(13) -0.0015(11) -0.0002(11) -0.0033(11)
C42 0.0242(15) 0.0308(16) 0.0194(15) 0.0030(12) 0.0009(11) 0.0008(12)
C43 0.0248(15) 0.0318(16) 0.0192(15) 0.0026(12) 0.0048(11) -0.0025(12)
C44 0.0265(15) 0.0263(15) 0.0179(14) 0.0011(12) 0.0031(11) -0.0047(12)
C45 0.0248(14) 0.0257(15) 0.0164(14) 0.0002(11) -0.0014(11) -0.0049(12)
C46 0.0244(14) 0.0258(15) 0.0157(13) 0.0012(11) 0.0019(11) -0.0064(12)
C47 0.0231(14) 0.0330(17) 0.0201(15) 0.0025(13) 0.0007(11) -0.0063(12)

loop_
_atom_type_symbol
_atom_type_description
_atom_type_scat_dispersion_real
_atom_type_scat_dispersion_imag
_atom_type_scat_source
C C 0.0033 0.0016 'International Tables Vol C Tables 4.2.6.8 and 6.1.1.4'
H H 0.0000 0.0000 'International Tables Vol C Tables 4.2.6.8 and 6.1.1.4'
N N 0.0061 0.0033 'International Tables Vol C Tables 4.2.6.8 and 6.1.1.4'
P P 0.1023 0.0942 'International Tables Vol C Tables 4.2.6.8 and 6.1.1.4'
Br Br -0.2901 2.4595 'International Tables Vol C Tables 4.2.6.8 and 6.1.1.4'
Pd Pd -0.9988 1.0072 'International Tables Vol C Tables 4.2.6.8 and 6.1.1.4'

loop_
_geom_angle_atom_site_label_1
_geom_angle_atom_site_label_2
_geom_angle_atom_site_label_3
_geom_angle
C41 Pd1 P1 87.73(9)
C41 Pd1 Br1 88.15(9)
P1 Pd1 Br1 169.81(2)
C41 Pd1 C31 164.35(11)
P1 Pd1 C31 82.75(7)
Br1 Pd1 C31 103.18(7)
C21 P1 C7 106.62(14)
C21 P1 C1 110.83(13)
C7 P1 C1 106.64(14)
C21 P1 Pd1 105.81(10)
C7 P1 Pd1 112.78(10)
C1 P1 Pd1 113.97(10)
C2 C1 C6 109.6(3)
C2 C1 P1 117.7(2)
C6 C1 P1 113.7(2)
C2 C1 H1 104.9
C6 C1 H1 104.9
P1 C1 H1 104.9
C3 C2 C1 108.3(3)
C3 C2 H2A 110.0
C1 C2 H2A 110.0
C3 C2 H2B 110.0
C1 C2 H2B 110.0
H2A C2 H2B 108.4
C4 C3 C2 111.5(3)
C4 C3 H3A 109.3
C2 C3 H3A 109.3
C4 C3 H3B 109.3
C2 C3 H3B 109.3
H3A C3 H3B 108.0
C3 C4 C5 111.6(3)
C3 C4 H4A 109.3
C5 C4 H4A 109.3
C3 C4 H4B 109.3
C5 C4 H4B 109.3
H4A C4 H4B 108.0
C6 C5 C4 112.2(3)
C6 C5 H5A 109.2
C4 C5 H5A 109.2
C6 C5 H5B 109.2
C4 C5 H5B 109.2
H5A C5 H5B 107.9
C5 C6 C1 109.0(3)
C5 C6 H6A 109.9
C1 C6 H6A 109.9
C5 C6 H6B 109.9
C1 C6 H6B 109.9
H6A C6 H6B 108.3
C8 C7 C12 109.7(3)
C8 C7 P1 118.8(2)
C12 C7 P1 111.3(2)
C8 C7 H7 105.3
C12 C7 H7 105.3
P1 C7 H7 105.3
C9 C8 C7 109.9(3)
C9 C8 H8A 109.7
C7 C8 H8A 109.7
C9 C8 H8B 109.7
C7 C8 H8B 109.7
H8A C8 H8B 108.2
C8 C9 C10 110.2(3)
C8 C9 H9A 109.6
C10 C9 H9A 109.6
C8 C9 H9B 109.6
C10 C9 H9B 109.6
H9A C9 H9B 108.1
C11 C10 C9 112.1(3)
C11 C10 H10A 109.2
C9 C10 H10A 109.2
C11 C10 H10B 109.2
C9 C10 H10B 109.2
H10A C10 H10B 107.9
C10 C11 C12 111.8(3)
C10 C11 H11A 109.2
C12 C11 H11A 109.2
C10 C11 H11B 109.2
C12 C11 H11B 109.2
H11A C11 H11B 107.9
C11 C12 C7 110.7(3)
C11 C12 H12A 109.5
C7 C12 H12A 109.5
C11 C12 H12B 109.5
C7 C12 H12B 109.5
H12A C12 H12B 108.1
C22 C21 C26 119.4(3)
C22 C21 P1 123.0(2)
C26 C21 P1 117.5(2)
C23 C22 C21 120.8(3)
C23 C22 H22 119.6
C21 C22 H22 119.6
C24 C23 C22 119.6(3)
C24 C23 H23 120.2
C22 C23 H23 120.2
C23 C24 C25 120.2(3)
C23 C24 H24 119.9
C25 C24 H24 119.9
C24 C25 C26 120.9(3)
C24 C25 H25 119.6
C26 C25 H25 119.6
C25 C26 C21 119.0(3)
C25 C26 C31 116.5(3)
C21 C26 C31 124.4(3)
C36 C31 C32 117.7(3)
C36 C31 C26 117.3(3)
C32 C31 C26 120.2(3)
C36 C31 Pd1 85.09(18)
C32 C31 Pd1 100.40(18)
C26 C31 Pd1 105.72(19)
C33 C32 N1 120.0(3)
C33 C32 C31 118.9(3)
N1 C32 C31 121.2(3)
C34 C33 C32 121.5(3)
C34 C33 H33 119.3
C32 C33 H33 119.3
C33 C34 C35 121.1(3)
C33 C34 H34 119.4
C35 C34 H34 119.4
C36 C35 C34 119.6(3)
C36 C35 H35 120.2
C34 C35 H35 120.2
C35 C36 C31 121.1(3)
C35 C36 N2 120.1(3)
C31 C36 N2 118.7(3)
C32 N1 C37 117.9(3)
C32 N1 C38 118.5(3)
C37 N1 C38 112.7(3)
N1 C37 H37A 109.5
N1 C37 H37B 109.5
H37A C37 H37B 109.5
N1 C37 H37C 109.5
H37A C37 H37C 109.5
H37B C37 H37C 109.5
N1 C38 H38A 109.5
N1 C38 H38B 109.5
H38A C38 H38B 109.5
N1 C38 H38C 109.5
H38A C38 H38C 109.5
H38B C38 H38C 109.5
C36 N2 C39 114.1(3)
C36 N2 C40 112.5(2)
C39 N2 C40 109.0(3)
N2 C39 H39A 109.5
N2 C39 H39B 109.5
H39A C39 H39B 109.5
N2 C39 H39C 109.5
H39A C39 H39C 109.5
H39B C39 H39C 109.5
N2 C40 H40A 109.5
N2 C40 H40B 109.5
H40A C40 H40B 109.5
N2 C40 H40C 109.5
H40A C40 H40C 109.5
H40B C40 H40C 109.5
C46 C41 C42 119.0(3)
C46 C41 Pd1 125.4(2)
C42 C41 Pd1 115.7(2)
C43 C42 C41 121.0(3)
C43 C42 H42 119.5
C41 C42 H42 119.5
C42 C43 C44 119.4(3)
C42 C43 H43 120.3
C44 C43 H43 120.3
C45 C44 C43 120.0(3)
C45 C44 C47 119.9(3)
C43 C44 C47 120.1(3)
C46 C45 C44 120.0(3)
C46 C45 H45 120.0
C44 C45 H45 120.0
C45 C46 C41 120.7(3)
C45 C46 H46 119.7
C41 C46 H46 119.7
N3 C47 C44 178.8(4)

loop_
_geom_bond_atom_site_label_1
_geom_bond_atom_site_label_2
_geom_bond_distance
Pd1 C41 1.999(3)
Pd1 P1 2.2554(9)
Pd1 Br1 2.4778(5)
Pd1 C31 2.478(3)
P1 C21 1.828(3)
P1 C7 1.850(3)
P1 C1 1.850(3)
C1 C2 1.538(4)
C1 C6 1.540(4)
C1 H1 1.0000
C2 C3 1.534(4)
C2 H2A 0.9900
C2 H2B 0.9900
C3 C4 1.521(5)
C3 H3A 0.9900
C3 H3B 0.9900
C4 C5 1.532(5)
C4 H4A 0.9900
C4 H4B 0.9900
C5 C6 1.527(4)
C5 H5A 0.9900
C5 H5B 0.9900
C6 H6A 0.9900
C6 H6B 0.9900
C7 C8 1.534(5)
C7 C12 1.542(4)
C7 H7 1.0000
C8 C9 1.532(5)
C8 H8A 0.9900
C8 H8B 0.9900
C9 C10 1.534(6)
C9 H9A 0.9900
C9 H9B 0.9900
C10 C11 1.510(6)
C10 H10A 0.9900
C10 H10B 0.9900
C11 C12 1.527(5)
C11 H11A 0.9900
C11 H11B 0.9900
C12 H12A 0.9900
C12 H12B 0.9900
C21 C22 1.396(4)
C21 C26 1.403(4)
C22 C23 1.395(4)
C22 H22 0.9500
C23 C24 1.383(5)
C23 H23 0.9500
C24 C25 1.386(5)
C24 H24 0.9500
C25 C26 1.400(4)
C25 H25 0.9500
C26 C31 1.504(4)
C31 C36 1.432(4)
C31 C32 1.440(4)
C32 C33 1.390(5)
C32 N1 1.394(4)
C33 C34 1.376(5)
C33 H33 0.9500
C34 C35 1.382(5)
C34 H34 0.9500
C35 C36 1.381(5)
C35 H35 0.9500
C36 N2 1.445(4)
N1 C37 1.456(4)
N1 C38 1.463(5)
C37 H37A 0.9800
C37 H37B 0.9800
C37 H37C 0.9800
C38 H38A 0.9800
C38 H38B 0.9800
C38 H38C 0.9800
N2 C39 1.459(4)
N2 C40 1.476(4)
C39 H39A 0.9800
C39 H39B 0.9800
C39 H39C 0.9800
C40 H40A 0.9800
C40 H40B 0.9800
C40 H40C 0.9800
N3 C47 1.147(4)
C41 C46 1.394(4)
C41 C42 1.399(4)
C42 C43 1.390(4)
C42 H42 0.9500
C43 C44 1.403(4)
C43 H43 0.9500
C44 C45 1.394(4)
C44 C47 1.439(5)
C45 C46 1.391(4)
C45 H45 0.9500
C46 H46 0.9500
